data_7015906
loop_
_publ_author_name
'Bowmaker, Graham A.'
'Di Nicola, Corrado'
'Pettinari, Claudio'
'Skelton, Brian W.'
'Somers, Neil'
'White, Allan H.'

_publ_section_title
;
 Mechanochemical synthesis in copper(II) halide/pyridine systems:
 single crystal X-ray diffraction and IR spectroscopic studies.
;
_journal_issue 18
_journal_name_full 'Dalton transactions (Cambridge, England : 2003)'
_journal_page_first 5102
_journal_page_last 5115
_journal_paper_doi 10.1039/c1dt10224a
_journal_volume 40
_journal_year 2011
_chemical_formula_moiety 'C20 H20 Cu N4, 2(I3)'
_chemical_formula_sum 'C20 H20 Cu I6 N4'
_chemical_formula_weight 1141.34
_chemical_name_systematic
;
?
;
_space_group_IT_number 13
_symmetry_cell_setting monoclinic
_symmetry_space_group_name_Hall '-P 2yac'
_symmetry_space_group_name_H-M 'P 1 2/n 1'
_atom_sites_solution_hydrogens geom
_atom_sites_solution_primary direct
_atom_sites_solution_secondary difmap
_audit_creation_date 2010-10-15T16:31:36-00:00
_audit_creation_method 'WinGX routine CIF_UPDATE'
_cell_angle_alpha 90
_cell_angle_beta 92.272(5)
_cell_angle_gamma 90
_cell_formula_units_Z 2
_cell_length_a 8.5744(3)
_cell_length_b 10.5755(3)
_cell_length_c 16.3685(8)
_cell_measurement_reflns_used 8997
_cell_measurement_temperature 100(2)
_cell_measurement_theta_max 37.5247
_cell_measurement_theta_min 3.7299
_cell_volume 1483.11(10)
_computing_cell_refinement
;
CrysAlisPro, Oxford Diffraction Ltd.,
Version 1.171.33.52 (release 06-11-2009 CrysAlis171 .NET)
(compiled Nov 6 2009,16:24:50)
;
_computing_data_collection
;
CrysAlisPro, Oxford Diffraction Ltd.,
Version 1.171.33.52 (release 06-11-2009 CrysAlis171 .NET)
(compiled Nov 6 2009,16:24:50)
;
_computing_data_reduction
;
CrysAlisPro, Oxford Diffraction Ltd.,
Version 1.171.33.52 (release 06-11-2009 CrysAlis171 .NET)
(compiled Nov 6 2009,16:24:50)
;
_computing_molecular_graphics 'OrtepII (Johnson, C. K. (1976)'
_computing_publication_material 'WinGX Farrugia, L. J. (1999)'
_computing_structure_refinement 'SHELXL-97 (Sheldrick, 2008)'
_diffrn_ambient_temperature 100(2)
_diffrn_detector_area_resol_mean 10.4738
_diffrn_measured_fraction_theta_full 0.991
_diffrn_measured_fraction_theta_max 0.963
_diffrn_measurement_device_type 'Oxford Diffraction Gemini diffractometer'
_diffrn_measurement_method '\w scans'
_diffrn_orient_matrix_UB_11 -0.0456376853
_diffrn_orient_matrix_UB_12 0.0503348599
_diffrn_orient_matrix_UB_13 -0.0165446536
_diffrn_orient_matrix_UB_21 -0.0308010513
_diffrn_orient_matrix_UB_22 -0.0407588479
_diffrn_orient_matrix_UB_23 -0.0309806589
_diffrn_orient_matrix_UB_31 -0.0617756237
_diffrn_orient_matrix_UB_32 -0.0169786547
_diffrn_orient_matrix_UB_33 0.0253342686
_diffrn_radiation_monochromator graphite
_diffrn_radiation_type MoK\a
_diffrn_radiation_wavelength 0.71073
_diffrn_reflns_av_R_equivalents 0.0389
_diffrn_reflns_av_unetI/netI 0.0482
_diffrn_reflns_limit_h_max 14
_diffrn_reflns_limit_h_min -14
_diffrn_reflns_limit_k_max 17
_diffrn_reflns_limit_k_min -17
_diffrn_reflns_limit_l_max 27
_diffrn_reflns_limit_l_min -27
_diffrn_reflns_number 26818
_diffrn_reflns_theta_full 37
_diffrn_reflns_theta_max 37.62
_diffrn_reflns_theta_min 3.85
_exptl_absorpt_coefficient_mu 6.996
_exptl_absorpt_correction_T_max 0.667
_exptl_absorpt_correction_T_min 0.28
_exptl_absorpt_correction_type analytical
_exptl_absorpt_process_details
;
CrysAlisPro, Oxford Diffraction Ltd.,
Version 1.171.33.52 (release 06-11-2009 CrysAlis171 .NET)
(compiled Nov 6 2009,16:24:50)
Analytical numeric absorption correction using a multifaceted crystal
model based on expressions derived by R.C. Clark & J.S.
(Clark, R. C. & Reid, J. S. (1995). Acta Cryst. A51, 887-897)
;
_exptl_crystal_colour black
_exptl_crystal_density_diffrn 2.556
_exptl_crystal_density_method 'not measured'
_exptl_crystal_description rod
_exptl_crystal_F_000 1030
_exptl_crystal_size_max 0.39
_exptl_crystal_size_mid 0.1
_exptl_crystal_size_min 0.07
_refine_diff_density_max 1.019
_refine_diff_density_min -0.908
_refine_diff_density_rms 0.166
_refine_ls_extinction_method none
_refine_ls_goodness_of_fit_ref 0.87
_refine_ls_hydrogen_treatment constr
_refine_ls_matrix_type full
_refine_ls_number_parameters 141
_refine_ls_number_reflns 7586
_refine_ls_number_restraints 0
_refine_ls_restrained_S_all 0.87
_refine_ls_R_factor_all 0.057
_refine_ls_R_factor_gt 0.0271
_refine_ls_shift/su_max 0.003
_refine_ls_shift/su_mean 0
_refine_ls_structure_factor_coef Fsqd
_refine_ls_weighting_details 'calc w=1/[\s^2^(Fo^2^)+(0.0156P)^2^] where P=(Fo^2^+2Fc^2^)/3'
_refine_ls_weighting_scheme calc
_refine_ls_wR_factor_gt 0.0414
_refine_ls_wR_factor_ref 0.0454
_reflns_number_gt 5027
_reflns_number_total 7586
_reflns_threshold_expression I>2\s(I)
_cod_duplicate_entry 7015897
_cod_data_source_file c1dt10224a.txt
_cod_data_source_block gb1072b
_cod_original_cell_volume 1483.10(10)
_cod_original_sg_symbol_Hall '-p 2yac'
_cod_database_code 7015906

loop_
_symmetry_equiv_pos_as_xyz
'x, y, z'
'-x+1/2, y, -z+1/2'
'-x, -y, -z'
'x-1/2, -y, z-1/2'

loop_
_atom_site_label
_atom_site_type_symbol
_atom_site_fract_x
_atom_site_fract_y
_atom_site_fract_z
_atom_site_U_iso_or_equiv
_atom_site_adp_type
_atom_site_occupancy
_atom_site_symmetry_multiplicity
_atom_site_calc_flag
_atom_site_refinement_flags
_atom_site_disorder_assembly
_atom_site_disorder_group
Cu1 Cu 0.75 0.60438(4) 0.25 0.02057(8) Uani 1 2 d S . .
N11 N 0.84743(19) 0.74094(17) 0.18160(11) 0.0166(3) Uani 1 1 d . . .
C12 C 0.7652(2) 0.8425(2) 0.15583(13) 0.0177(4) Uani 1 1 d . . .
H12 H 0.6565 0.8448 0.1648 0.021 Uiso 1 1 calc R . .
C13 C 0.8317(2) 0.9439(2) 0.11680(14) 0.0209(4) Uani 1 1 d . . .
H13 H 0.7697 1.0136 0.0986 0.025 Uiso 1 1 calc R . .
C14 C 0.9903(3) 0.9416(2) 0.10492(14) 0.0217(4) Uani 1 1 d . . .
H14 H 1.0399 1.0112 0.08 0.026 Uiso 1 1 calc R . .
C15 C 1.0760(2) 0.8367(2) 0.12982(14) 0.0199(4) Uani 1 1 d . . .
H15 H 1.1848 0.8327 0.1212 0.024 Uiso 1 1 calc R . .
C16 C 1.0015(2) 0.7377(2) 0.16736(13) 0.0184(4) Uani 1 1 d . . .
H16 H 1.0604 0.6653 0.1836 0.022 Uiso 1 1 calc R . .
N21 N 0.84736(19) 0.47062(17) 0.18005(11) 0.0180(4) Uani 1 1 d . . .
C22 C 0.8266(2) 0.4718(2) 0.09819(13) 0.0184(4) Uani 1 1 d . . .
H22 H 0.7553 0.5309 0.074 0.022 Uiso 1 1 calc R . .
C23 C 0.9047(2) 0.3908(2) 0.04800(14) 0.0206(4) Uani 1 1 d . . .
H23 H 0.8848 0.3924 -0.0095 0.025 Uiso 1 1 calc R . .
C24 C 1.0121(3) 0.3072(2) 0.08250(15) 0.0245(5) Uani 1 1 d . . .
H24 H 1.0709 0.2532 0.049 0.029 Uiso 1 1 calc R . .
C25 C 1.0325(3) 0.3037(2) 0.16713(15) 0.0279(5) Uani 1 1 d . . .
H25 H 1.1047 0.2466 0.1926 0.033 Uiso 1 1 calc R . .
C26 C 0.9458(3) 0.3847(2) 0.21342(14) 0.0223(4) Uani 1 1 d . . .
H26 H 0.9563 0.3795 0.2713 0.027 Uiso 1 1 calc R . .
I1 I 1.073983(16) 0.607461(15) 0.375899(9) 0.02301(4) Uani 1 1 d . . .
I2 I 0.994865(15) 0.767937(14) 0.519521(9) 0.02091(3) Uani 1 1 d . . .
I3 I 0.908616(17) 0.923898(16) 0.652742(10) 0.02551(4) Uani 1 1 d . . .

loop_
_atom_site_aniso_label
_atom_site_aniso_U_11
_atom_site_aniso_U_22
_atom_site_aniso_U_33
_atom_site_aniso_U_23
_atom_site_aniso_U_13
_atom_site_aniso_U_12
Cu1 0.02497(18) 0.01138(17) 0.0264(2) 0 0.01383(16) 0
N11 0.0153(7) 0.0137(8) 0.0211(8) -0.0008(7) 0.0047(7) 0.0004(6)
C12 0.0159(9) 0.0158(10) 0.0213(10) -0.0003(8) 0.0007(8) -0.0005(7)
C13 0.0221(10) 0.0169(11) 0.0239(11) 0.0051(9) 0.0011(9) 0.0017(8)
C14 0.0257(10) 0.0162(11) 0.0235(11) 0.0037(9) 0.0046(9) -0.0043(8)
C15 0.0179(9) 0.0174(10) 0.0246(11) 0.0008(9) 0.0041(8) -0.0012(8)
C16 0.0178(9) 0.0163(10) 0.0213(10) 0.0015(9) 0.0038(8) 0.0025(8)
N21 0.0183(8) 0.0147(9) 0.0213(9) 0.0008(7) 0.0064(7) 0.0009(7)
C22 0.0144(9) 0.0183(10) 0.0224(10) 0.0022(9) -0.0003(8) 0.0002(7)
C23 0.0220(10) 0.0217(11) 0.0183(10) -0.0021(9) 0.0024(8) -0.0038(8)
C24 0.0297(11) 0.0188(11) 0.0253(12) -0.0043(10) 0.0069(10) 0.0061(9)
C25 0.0364(13) 0.0222(12) 0.0251(12) 0.0036(10) 0.0021(10) 0.0122(10)
C26 0.0288(11) 0.0194(11) 0.0187(10) 0.0025(9) 0.0030(9) 0.0032(9)
I1 0.01832(6) 0.02491(8) 0.02554(7) 0.00008(6) -0.00256(5) -0.00465(6)
I2 0.01623(6) 0.02168(7) 0.02462(7) 0.00718(6) -0.00172(5) -0.00251(5)
I3 0.02220(7) 0.02520(8) 0.02952(8) 0.00457(7) 0.00582(6) -0.00020(6)

loop_
_atom_type_symbol
_atom_type_description
_atom_type_scat_dispersion_real
_atom_type_scat_dispersion_imag
_atom_type_scat_source
C C 0.0033 0.0016 'International Tables Vol C Tables 4.2.6.8 and 6.1.1.4'
H H 0 0 'International Tables Vol C Tables 4.2.6.8 and 6.1.1.4'
N N 0.0061 0.0033 'International Tables Vol C Tables 4.2.6.8 and 6.1.1.4'
Cu Cu 0.3201 1.2651 'International Tables Vol C Tables 4.2.6.8 and 6.1.1.4'
I I -0.4742 1.8119 'International Tables Vol C Tables 4.2.6.8 and 6.1.1.4'

loop_
_exptl_crystal_face_index_h
_exptl_crystal_face_index_k
_exptl_crystal_face_index_l
_exptl_crystal_face_perp_dist
0 -1 1 0.0077
0 1 -1 0.0689
0 -1 -1 0.0293
0 2 1 0.0447
0 0 -1 0.0697
0 0 1 0.0235
11 1 -10 0.2131
-10 -4 14 0.0724

loop_
_geom_angle_atom_site_label_1
_geom_angle_atom_site_label_2
_geom_angle_atom_site_label_3
_geom_angle
_geom_angle_site_symmetry_1
_geom_angle_site_symmetry_3
_geom_angle_publ_flag
N21 Cu1 N21 91.16(10) . 2_655 ?
N21 Cu1 N11 178.91(7) . 2_655 ?
N21 Cu1 N11 89.84(7) 2_655 2_655 ?
N21 Cu1 N11 89.84(7) . . ?
N21 Cu1 N11 178.91(7) 2_655 . ?
N11 Cu1 N11 89.16(10) 2_655 . ?
N11 Cu1 I1 89.04(5) . . ?
N11 Cu1 I1 90.18(5) 2_655 . ?
N21 Cu1 I1 90.24(5) . . ?
N21 Cu1 I1 90.53(5) 2_655 . ?
I1 Cu1 I1 178.90(2) 2_655 . ?
N11 Cu1 I1 89.04(5) 2_655 2_655 ?
C12 N11 C16 118.06(18) . . ?
C12 N11 Cu1 121.36(13) . . ?
C16 N11 Cu1 120.29(14) . . ?
N11 C12 C13 123.00(18) . . ?
N11 C12 H12 118.5 . . ?
C13 C12 H12 118.5 . . ?
C14 C13 C12 118.5(2) . . ?
C14 C13 H13 120.7 . . ?
C12 C13 H13 120.7 . . ?
C13 C14 C15 119.1(2) . . ?
C13 C14 H14 120.4 . . ?
C15 C14 H14 120.4 . . ?
C16 C15 C14 119.24(19) . . ?
C16 C15 H15 120.4 . . ?
C14 C15 H15 120.4 . . ?
N11 C16 C15 122.0(2) . . ?
N11 C16 H16 119 . . ?
C15 C16 H16 119 . . ?
C26 N21 C22 117.92(18) . . ?
C26 N21 Cu1 120.70(15) . . ?
C22 N21 Cu1 121.13(15) . . ?
N21 C22 C23 122.7(2) . . ?
N21 C22 H22 118.7 . . ?
C23 C22 H22 118.7 . . ?
C22 C23 C24 119.1(2) . . ?
C22 C23 H23 120.5 . . ?
C24 C23 H23 120.5 . . ?
C23 C24 C25 118.7(2) . . ?
C23 C24 H24 120.6 . . ?
C25 C24 H24 120.6 . . ?
C26 C25 C24 118.7(2) . . ?
C26 C25 H25 120.6 . . ?
C24 C25 H25 120.6 . . ?
N21 C26 C25 122.7(2) . . ?
N21 C26 H26 118.6 . . ?
C25 C26 H26 118.6 . . ?
Cu1 I1 I2 106.04(1) . . ?
I3 I2 I1 177.730(7) . . ?

loop_
_geom_bond_atom_site_label_1
_geom_bond_atom_site_label_2
_geom_bond_distance
_geom_bond_site_symmetry_2
_geom_bond_publ_flag
Cu1 N21 2.0210(18) . ?
Cu1 N21 2.0210(18) 2_655 ?
Cu1 N11 2.0277(17) 2_655 ?
Cu1 N11 2.0277(17) . ?
Cu1 I1 3.3928(2) . ?
Cu1 I1 3.3928(2) 2_655 ?
N11 C12 1.344(3) . ?
N11 C16 1.351(2) . ?
C12 C13 1.383(3) . ?
C12 H12 0.95 . ?
C13 C14 1.382(3) . ?
C13 H13 0.95 . ?
C14 C15 1.384(3) . ?
C14 H14 0.95 . ?
C15 C16 1.383(3) . ?
C15 H15 0.95 . ?
C16 H16 0.95 . ?
N21 C26 1.341(3) . ?
N21 C22 1.345(3) . ?
C22 C23 1.379(3) . ?
C22 H22 0.95 . ?
C23 C24 1.380(3) . ?
C23 H23 0.95 . ?
C24 C25 1.390(3) . ?
C24 H24 0.95 . ?
C25 C26 1.381(3) . ?
C25 H25 0.95 . ?
C26 H26 0.95 . ?
I1 I2 2.9989(2) . ?
I2 I3 2.8549(2) . ?
